data_7106352
loop_
_publ_author_name
'Venu Srinivas'
'K. V. Sajna'
'K. C. Kumara Swamy'

_publ_section_title
;
 To stay as allene or go further? Synthesis of novel
 phosphono-heterocycles and polycyclics via propargyl alcohols
;
_journal_name_full Chem.Commun.
_journal_page_first 5629
_journal_paper_doi 10.1039/c1cc10230c
_journal_volume 47
_journal_year 2011
_chemical_absolute_configuration rm
_chemical_formula_sum 'C41 H48 Cl2 O14 P2'
_chemical_formula_weight 897.63
_chemical_name_systematic
;
?
;
_space_group_IT_number 19
_symmetry_cell_setting orthorhombic
_symmetry_space_group_name_Hall 'P 2ac 2ab'
_symmetry_space_group_name_H-M 'P 21 21 21'
_atom_sites_solution_hydrogens geom
_atom_sites_solution_primary direct
_atom_sites_solution_secondary difmap
_audit_creation_method SHELXL-97
_cell_angle_alpha 90.00
_cell_angle_beta 90.00
_cell_angle_gamma 90.00
_cell_formula_units_Z 4
_cell_length_a 11.3587(9)
_cell_length_b 18.5030(13)
_cell_length_c 20.2698(12)
_cell_measurement_temperature 293(2)
_cell_volume 4260.1(5)
_computing_cell_refinement 'CrysAlisPro, Oxford Diffraction Ltd.'
_computing_data_collection 'CrysAlisPro, Oxford Diffraction Ltd.'
_computing_data_reduction 'CrysAlisPro, Oxford Diffraction Ltd.'
_computing_structure_refinement 'SHELXL-97 (Sheldrick, 1997)'
_computing_structure_solution 'SHELXS-97 (Sheldrick, 1990)'
_diffrn_ambient_temperature 293(2)
_diffrn_measured_fraction_theta_full 0.998
_diffrn_measured_fraction_theta_max 0.998
_diffrn_measurement_device_type 'Xcalibur, Eos, Gemini'
_diffrn_measurement_method '\w scans'
_diffrn_radiation_monochromator graphite
_diffrn_radiation_source 'fine-focus sealed tube'
_diffrn_radiation_type MoK\a
_diffrn_radiation_wavelength 0.71073
_diffrn_reflns_av_R_equivalents 0.0287
_diffrn_reflns_av_sigmaI/netI 0.0468
_diffrn_reflns_limit_h_max 9
_diffrn_reflns_limit_h_min -13
_diffrn_reflns_limit_k_max 18
_diffrn_reflns_limit_k_min -22
_diffrn_reflns_limit_l_max 21
_diffrn_reflns_limit_l_min -24
_diffrn_reflns_number 17654
_diffrn_reflns_theta_full 24.99
_diffrn_reflns_theta_max 24.99
_diffrn_reflns_theta_min 2.84
_diffrn_standards_decay_% none
_diffrn_standards_interval_count 'not applicable'
_diffrn_standards_interval_time 'not applicable'
_diffrn_standards_number 'not applicable'
_exptl_absorpt_coefficient_mu 0.294
_exptl_absorpt_correction_T_max 0.9544
_exptl_absorpt_correction_T_min 0.9328
_exptl_absorpt_correction_type multi-scan
_exptl_absorpt_process_details 'CrysAlisPro, Oxford Diffraction Ltd.'
_exptl_crystal_colour colorless
_exptl_crystal_density_diffrn 1.400
_exptl_crystal_density_method 'not measured'
_exptl_crystal_description needle
_exptl_crystal_F_000 1880
_exptl_crystal_size_max 0.24
_exptl_crystal_size_mid 0.20
_exptl_crystal_size_min 0.16
_refine_diff_density_max 0.312
_refine_diff_density_min -0.507
_refine_diff_density_rms 0.048
_refine_ls_abs_structure_details 'Flack H D (1983), Acta Cryst. A39, 876-881'
_refine_ls_abs_structure_Flack -0.02(8)
_refine_ls_extinction_method none
_refine_ls_goodness_of_fit_ref 1.010
_refine_ls_hydrogen_treatment constr
_refine_ls_matrix_type full
_refine_ls_number_parameters 540
_refine_ls_number_reflns 7420
_refine_ls_number_restraints 0
_refine_ls_restrained_S_all 1.010
_refine_ls_R_factor_all 0.0617
_refine_ls_R_factor_gt 0.0467
_refine_ls_shift/su_max 0.004
_refine_ls_shift/su_mean 0.000
_refine_ls_structure_factor_coef Fsqd
_refine_ls_weighting_details 'calc w=1/[\s^2^(Fo^2^)+(0.0785P)^2^+0.0000P] where P=(Fo^2^+2Fc^2^)/3'
_refine_ls_weighting_scheme calc
_refine_ls_wR_factor_gt 0.1190
_refine_ls_wR_factor_ref 0.1239
_reflns_number_gt 5765
_reflns_number_total 7420
_reflns_threshold_expression >2sigma(I)
_cod_data_source_file c1cc10230c.txt
_cod_data_source_block compound-22
_cod_original_sg_symbol_H-M P2(1)2(1)2(1)
_cod_database_code 7106352

loop_
_symmetry_equiv_pos_as_xyz
'x, y, z'
'-x+1/2, -y, z+1/2'
'x+1/2, -y+1/2, -z'
'-x, y+1/2, -z+1/2'

loop_
_atom_site_label
_atom_site_type_symbol
_atom_site_fract_x
_atom_site_fract_y
_atom_site_fract_z
_atom_site_U_iso_or_equiv
_atom_site_adp_type
_atom_site_occupancy
_atom_site_symmetry_multiplicity
_atom_site_calc_flag
_atom_site_refinement_flags
_atom_site_disorder_assembly
_atom_site_disorder_group
P1 P 0.78662(8) 0.90526(5) 0.12326(4) 0.0320(2) Uani 1 1 d . . .
P2 P 0.90941(8) 0.97360(5) -0.07201(4) 0.0339(2) Uani 1 1 d . . .
O1 O 0.6653(2) 0.87897(14) 0.11912(11) 0.0479(6) Uani 1 1 d . . .
O2 O 0.8155(2) 0.94430(11) 0.19147(9) 0.0374(6) Uani 1 1 d . . .
O3 O 0.8833(2) 0.84392(12) 0.11928(10) 0.0426(6) Uani 1 1 d . . .
O4 O 0.9310(2) 1.05133(13) -0.07404(11) 0.0508(7) Uani 1 1 d . . .
O5 O 0.8640(2) 0.94204(13) -0.14015(9) 0.0405(6) Uani 1 1 d . . .
O6 O 1.0205(2) 0.92511(14) -0.05615(10) 0.0456(6) Uani 1 1 d . . .
O7 O 0.8049(3) 1.23405(15) 0.15092(14) 0.0745(9) Uani 1 1 d . . .
O8 O 0.7382(2) 1.14524(14) 0.21340(11) 0.0524(7) Uani 1 1 d . . .
O9 O 0.6197(3) 1.20432(18) 0.00668(14) 0.0811(11) Uani 1 1 d . . .
O10 O 0.5312(3) 1.20869(16) 0.10509(14) 0.0705(8) Uani 1 1 d . . .
O11 O 0.4069(3) 1.0527(2) 0.01472(14) 0.0819(10) Uani 1 1 d . . .
O12 O 0.3577(3) 1.06404(15) -0.09080(12) 0.0611(8) Uani 1 1 d . . .
O13 O 0.4017(2) 0.90369(16) -0.12488(12) 0.0585(7) Uani 1 1 d . . .
O14 O 0.5308(2) 0.96773(14) -0.18300(10) 0.0489(6) Uani 1 1 d . . .
C1 C 0.8109(4) 0.89452(19) 0.24782(15) 0.0472(9) Uani 1 1 d . . .
H1A H 0.7324 0.8742 0.2512 0.057 Uiso 1 1 calc R . .
H1B H 0.8268 0.9211 0.2881 0.057 Uiso 1 1 calc R . .
C2 C 0.9005(4) 0.83323(19) 0.24075(16) 0.0478(10) Uani 1 1 d . . .
C3 C 0.8802(4) 0.79353(19) 0.17517(15) 0.0516(10) Uani 1 1 d . . .
H3A H 0.9406 0.7570 0.1694 0.062 Uiso 1 1 calc R . .
H3B H 0.8045 0.7694 0.1763 0.062 Uiso 1 1 calc R . .
C4 C 1.0253(4) 0.8630(2) 0.2441(2) 0.0656(13) Uani 1 1 d . . .
H4A H 1.0376 0.8963 0.2084 0.098 Uiso 1 1 calc R . .
H4B H 1.0806 0.8240 0.2408 0.098 Uiso 1 1 calc R . .
H4C H 1.0364 0.8876 0.2854 0.098 Uiso 1 1 calc R . .
C5 C 0.8786(5) 0.7793(2) 0.29664(19) 0.0781(16) Uani 1 1 d . . .
H5A H 0.9364 0.7415 0.2947 0.117 Uiso 1 1 calc R . .
H5B H 0.8014 0.7588 0.2920 0.117 Uiso 1 1 calc R . .
H5C H 0.8842 0.8037 0.3383 0.117 Uiso 1 1 calc R . .
C6 C 0.8264(3) 0.97200(16) 0.06175(13) 0.0297(7) Uani 1 1 d . . .
C7 C 0.7295(3) 1.03075(16) 0.05230(13) 0.0284(7) Uani 1 1 d . . .
C8 C 0.6482(3) 1.06058(17) 0.10759(15) 0.0352(8) Uani 1 1 d . . .
H8A H 0.6636 1.0396 0.1506 0.042 Uiso 1 1 calc R . .
H8B H 0.5651 1.0579 0.0969 0.042 Uiso 1 1 calc R . .
C9 C 0.7016(3) 1.13731(17) 0.09864(15) 0.0381(8) Uani 1 1 d . . .
C10 C 0.7945(3) 1.10477(17) 0.04937(14) 0.0349(7) Uani 1 1 d . . .
H10 H 0.7921 1.1272 0.0056 0.042 Uiso 1 1 calc R . .
C11 C 0.9176(3) 1.08797(18) 0.07239(14) 0.0358(7) Uani 1 1 d . . .
C12 C 1.0100(4) 1.1368(2) 0.08226(15) 0.0480(10) Uani 1 1 d . . .
H12 H 0.9970 1.1863 0.0793 0.058 Uiso 1 1 calc R . .
C13 C 1.1196(4) 1.1105(2) 0.09632(17) 0.0555(11) Uani 1 1 d . . .
H13 H 1.1809 1.1426 0.1046 0.067 Uiso 1 1 calc R . .
C14 C 1.1409(3) 1.0364(3) 0.09835(17) 0.0565(11) Uani 1 1 d . . .
H14 H 1.2166 1.0195 0.1065 0.068 Uiso 1 1 calc R . .
C15 C 1.0500(3) 0.9877(2) 0.08832(15) 0.0425(9) Uani 1 1 d . . .
H15 H 1.0640 0.9382 0.0899 0.051 Uiso 1 1 calc R . .
C16 C 0.9381(3) 1.01376(17) 0.07596(13) 0.0321(7) Uani 1 1 d . . .
C17 C 0.9538(3) 0.9427(2) -0.19193(16) 0.0494(10) Uani 1 1 d . . .
H17A H 0.9790 0.9920 -0.1997 0.059 Uiso 1 1 calc R . .
H17B H 0.9199 0.9244 -0.2326 0.059 Uiso 1 1 calc R . .
C18 C 1.0605(3) 0.8967(3) -0.17329(18) 0.0573(11) Uani 1 1 d . . .
C19 C 1.1110(3) 0.9226(3) -0.10833(18) 0.0603(12) Uani 1 1 d . . .
H19A H 1.1739 0.8903 -0.0948 0.072 Uiso 1 1 calc R . .
H19B H 1.1444 0.9704 -0.1142 0.072 Uiso 1 1 calc R . .
C20 C 1.1553(4) 0.9077(4) -0.2272(2) 0.0890(17) Uani 1 1 d . . .
H20A H 1.2224 0.8780 -0.2175 0.134 Uiso 1 1 calc R . .
H20B H 1.1788 0.9575 -0.2281 0.134 Uiso 1 1 calc R . .
H20C H 1.1235 0.8944 -0.2693 0.134 Uiso 1 1 calc R . .
C21 C 1.0277(5) 0.8181(3) -0.1698(2) 0.0737(13) Uani 1 1 d . . .
H21A H 0.9626 0.8121 -0.1401 0.111 Uiso 1 1 calc R . .
H21B H 1.0938 0.7907 -0.1540 0.111 Uiso 1 1 calc R . .
H21C H 1.0059 0.8013 -0.2129 0.111 Uiso 1 1 calc R . .
C22 C 0.7977(3) 0.94552(16) -0.01299(13) 0.0299(7) Uani 1 1 d . . .
C23 C 0.6867(3) 0.99445(16) -0.01112(13) 0.0288(7) Uani 1 1 d . . .
C24 C 0.6374(3) 1.03457(19) -0.07269(16) 0.0364(7) Uani 1 1 d . . .
H24A H 0.6818 1.0254 -0.1127 0.044 Uiso 1 1 calc R . .
H24B H 0.6267 1.0860 -0.0659 0.044 Uiso 1 1 calc R . .
C25 C 0.5204(3) 0.99018(18) -0.06801(15) 0.0351(8) Uani 1 1 d . . .
C26 C 0.5775(3) 0.94336(18) -0.01137(14) 0.0330(7) Uani 1 1 d . . .
H26 H 0.5328 0.9443 0.0300 0.040 Uiso 1 1 calc R . .
C27 C 0.6269(3) 0.87031(17) -0.02786(14) 0.0313(7) Uani 1 1 d . . .
C28 C 0.5674(3) 0.80562(19) -0.03794(16) 0.0449(9) Uani 1 1 d . . .
H28 H 0.4857 0.8052 -0.0410 0.054 Uiso 1 1 calc R . .
C29 C 0.6299(4) 0.7422(2) -0.0433(2) 0.0565(11) Uani 1 1 d . . .
H29 H 0.5896 0.6991 -0.0503 0.068 Uiso 1 1 calc R . .
C30 C 0.7509(4) 0.7412(2) -0.03865(18) 0.0521(10) Uani 1 1 d . . .
H30 H 0.7914 0.6976 -0.0416 0.063 Uiso 1 1 calc R . .
C31 C 0.8121(3) 0.80522(18) -0.02952(16) 0.0411(8) Uani 1 1 d . . .
H31 H 0.8938 0.8050 -0.0269 0.049 Uiso 1 1 calc R . .
C32 C 0.7506(3) 0.86903(17) -0.02443(14) 0.0316(7) Uani 1 1 d . . .
C33 C 0.6156(4) 1.18762(19) 0.06367(19) 0.0507(10) Uani 1 1 d . . .
C34 C 0.4396(5) 1.2536(3) 0.0778(3) 0.0966(18) Uani 1 1 d . . .
H34A H 0.4740 1.2961 0.0587 0.145 Uiso 1 1 calc R . .
H34B H 0.3860 1.2674 0.1122 0.145 Uiso 1 1 calc R . .
H34C H 0.3978 1.2272 0.0445 0.145 Uiso 1 1 calc R . .
C35 C 0.7534(3) 1.17802(19) 0.15696(17) 0.0438(9) Uani 1 1 d . . .
C36 C 0.7815(5) 1.1846(3) 0.27140(19) 0.0718(14) Uani 1 1 d . . .
H36A H 0.8658 1.1877 0.2696 0.108 Uiso 1 1 calc R . .
H36B H 0.7582 1.1595 0.3108 0.108 Uiso 1 1 calc R . .
H36C H 0.7486 1.2324 0.2717 0.108 Uiso 1 1 calc R . .
C37 C 0.4223(3) 1.0379(2) -0.04211(17) 0.0436(9) Uani 1 1 d . . .
C38 C 0.2638(5) 1.1141(2) -0.0718(3) 0.0826(15) Uani 1 1 d . . .
H38A H 0.2126 1.0910 -0.0406 0.124 Uiso 1 1 calc R . .
H38B H 0.2195 1.1276 -0.1102 0.124 Uiso 1 1 calc R . .
H38C H 0.2977 1.1564 -0.0521 0.124 Uiso 1 1 calc R . .
C39 C 0.4769(3) 0.94868(19) -0.12782(16) 0.0375(8) Uani 1 1 d . . .
C40 C 0.4824(4) 0.9380(3) -0.24388(18) 0.0663(13) Uani 1 1 d . . .
H40A H 0.4736 0.8867 -0.2394 0.099 Uiso 1 1 calc R . .
H40B H 0.5349 0.9484 -0.2798 0.099 Uiso 1 1 calc R . .
H40C H 0.4071 0.9595 -0.2525 0.099 Uiso 1 1 calc R . .
Cl1 Cl 0.6516(8) 0.4092(3) 0.3401(3) 0.437(5) Uani 1 1 d . . .
Cl2 Cl 0.5511(4) 0.35822(19) 0.2280(2) 0.2412(17) Uani 1 1 d . . .
C43 C 0.5761(10) 0.3623(6) 0.3245(9) 0.304(12) Uani 1 1 d . . .
H43A H 0.5021 0.3735 0.3460 0.364 Uiso 1 1 calc R . .
H43B H 0.6019 0.3153 0.3400 0.364 Uiso 1 1 calc R . .

loop_
_atom_site_aniso_label
_atom_site_aniso_U_11
_atom_site_aniso_U_22
_atom_site_aniso_U_33
_atom_site_aniso_U_23
_atom_site_aniso_U_13
_atom_site_aniso_U_12
P1 0.0385(5) 0.0321(4) 0.0254(4) 0.0030(3) -0.0004(4) -0.0025(4)
P2 0.0334(5) 0.0405(5) 0.0279(4) -0.0035(4) 0.0033(3) -0.0071(4)
O1 0.0497(15) 0.0572(15) 0.0369(12) 0.0097(11) -0.0002(11) -0.0168(13)
O2 0.0515(15) 0.0334(12) 0.0273(10) 0.0021(9) -0.0047(10) 0.0020(11)
O3 0.0611(16) 0.0338(13) 0.0329(11) 0.0035(10) 0.0036(11) 0.0055(12)
O4 0.0670(18) 0.0450(15) 0.0403(12) -0.0044(11) 0.0152(13) -0.0176(13)
O5 0.0342(13) 0.0566(15) 0.0307(12) -0.0053(10) 0.0058(9) -0.0059(12)
O6 0.0325(14) 0.0666(18) 0.0377(12) -0.0025(11) 0.0013(10) 0.0022(12)
O7 0.123(3) 0.0411(16) 0.0597(16) -0.0033(13) 0.0049(18) -0.0297(19)
O8 0.0647(18) 0.0564(16) 0.0360(13) -0.0024(11) 0.0017(12) -0.0207(14)
O9 0.101(3) 0.089(2) 0.0532(17) 0.0218(16) 0.0009(17) 0.042(2)
O10 0.081(2) 0.0640(19) 0.0668(17) 0.0072(15) 0.0125(16) 0.0335(17)
O11 0.074(2) 0.119(3) 0.0531(17) -0.0138(17) -0.0026(15) 0.043(2)
O12 0.0613(18) 0.0740(19) 0.0482(15) 0.0112(13) -0.0050(13) 0.0257(16)
O13 0.0536(17) 0.0760(19) 0.0461(13) 0.0099(13) -0.0129(13) -0.0295(16)
O14 0.0496(15) 0.0649(17) 0.0321(12) -0.0042(12) 0.0020(11) -0.0165(14)
C1 0.068(3) 0.048(2) 0.0254(15) 0.0069(15) -0.0014(17) 0.002(2)
C2 0.069(3) 0.038(2) 0.0363(18) 0.0088(15) -0.0086(18) 0.005(2)
C3 0.086(3) 0.0290(19) 0.0393(19) 0.0042(15) -0.0055(19) 0.007(2)
C4 0.074(3) 0.060(3) 0.063(3) -0.001(2) -0.022(2) 0.014(2)
C5 0.134(5) 0.055(3) 0.045(2) 0.021(2) -0.008(3) 0.013(3)
C6 0.0336(17) 0.0353(17) 0.0202(14) -0.0009(13) -0.0008(12) -0.0022(15)
C7 0.0352(18) 0.0272(16) 0.0229(13) -0.0006(12) -0.0003(12) 0.0024(15)
C8 0.042(2) 0.0337(18) 0.0299(16) 0.0016(13) 0.0081(14) -0.0032(16)
C9 0.052(2) 0.0333(18) 0.0290(15) 0.0001(13) 0.0013(15) 0.0014(17)
C10 0.043(2) 0.0314(18) 0.0300(15) 0.0012(13) 0.0054(14) -0.0080(17)
C11 0.0423(19) 0.0405(19) 0.0244(14) -0.0041(14) 0.0044(14) -0.0096(17)
C12 0.064(3) 0.046(2) 0.0335(18) -0.0062(15) 0.0042(18) -0.022(2)
C13 0.053(3) 0.068(3) 0.046(2) -0.0132(19) -0.0008(18) -0.030(2)
C14 0.038(2) 0.089(3) 0.0428(19) -0.002(2) 0.0004(16) -0.017(2)
C15 0.038(2) 0.056(2) 0.0332(17) -0.0022(15) -0.0012(14) -0.0072(18)
C16 0.0354(18) 0.0400(19) 0.0209(13) 0.0004(13) -0.0005(13) -0.0080(15)
C17 0.050(2) 0.067(3) 0.0311(17) -0.0079(17) 0.0107(16) -0.014(2)
C18 0.043(2) 0.078(3) 0.052(2) -0.017(2) 0.0159(18) -0.004(2)
C19 0.031(2) 0.092(3) 0.058(2) -0.019(2) 0.0093(17) -0.006(2)
C20 0.055(3) 0.139(5) 0.073(3) -0.035(3) 0.029(2) -0.008(3)
C21 0.069(3) 0.072(3) 0.080(3) -0.021(2) 0.009(2) 0.009(3)
C22 0.0357(19) 0.0333(17) 0.0207(14) 0.0000(12) -0.0041(13) -0.0060(16)
C23 0.0322(18) 0.0298(16) 0.0245(14) 0.0035(12) -0.0008(12) -0.0035(15)
C24 0.0391(19) 0.0383(18) 0.0316(15) 0.0068(14) -0.0033(14) -0.0026(16)
C25 0.0325(18) 0.042(2) 0.0312(15) 0.0036(15) -0.0023(14) -0.0007(16)
C26 0.0293(18) 0.0400(19) 0.0295(16) 0.0067(14) 0.0008(13) -0.0023(16)
C27 0.0346(19) 0.0350(19) 0.0244(15) 0.0016(13) -0.0007(13) -0.0075(15)
C28 0.041(2) 0.044(2) 0.050(2) -0.0019(17) -0.0051(16) -0.0113(19)
C29 0.063(3) 0.038(2) 0.068(3) -0.0059(18) -0.004(2) -0.017(2)
C30 0.060(3) 0.034(2) 0.063(2) -0.0029(17) -0.007(2) 0.003(2)
C31 0.043(2) 0.038(2) 0.0424(18) -0.0048(15) 0.0017(16) 0.0029(18)
C32 0.039(2) 0.0319(18) 0.0243(14) 0.0019(13) -0.0008(13) -0.0033(15)
C33 0.065(3) 0.034(2) 0.053(2) -0.0002(17) 0.002(2) 0.0015(19)
C34 0.098(4) 0.092(4) 0.100(4) 0.004(3) 0.002(3) 0.050(4)
C35 0.056(2) 0.034(2) 0.0409(19) -0.0054(16) 0.0078(16) -0.0031(19)
C36 0.081(3) 0.091(3) 0.044(2) -0.015(2) -0.003(2) -0.035(3)
C37 0.036(2) 0.054(2) 0.0413(19) 0.0037(17) 0.0008(15) -0.0031(19)
C38 0.085(4) 0.071(3) 0.092(3) 0.009(3) -0.009(3) 0.040(3)
C39 0.0307(19) 0.042(2) 0.0394(18) 0.0058(15) -0.0017(15) 0.0006(17)
C40 0.066(3) 0.093(3) 0.040(2) -0.010(2) -0.0014(19) -0.021(3)
Cl1 0.612(13) 0.320(6) 0.378(7) 0.090(5) -0.237(8) -0.188(8)
Cl2 0.269(4) 0.188(3) 0.267(4) -0.012(3) 0.078(3) 0.009(3)
C43 0.133(9) 0.176(11) 0.60(4) -0.206(17) -0.047(14) -0.022(8)

loop_
_atom_type_symbol
_atom_type_description
_atom_type_scat_dispersion_real
_atom_type_scat_dispersion_imag
_atom_type_scat_source
C C 0.0033 0.0016 'International Tables Vol C Tables 4.2.6.8 and 6.1.1.4'
H H 0.0000 0.0000 'International Tables Vol C Tables 4.2.6.8 and 6.1.1.4'
Cl Cl 0.1484 0.1585 'International Tables Vol C Tables 4.2.6.8 and 6.1.1.4'
O O 0.0106 0.0060 'International Tables Vol C Tables 4.2.6.8 and 6.1.1.4'
P P 0.1023 0.0942 'International Tables Vol C Tables 4.2.6.8 and 6.1.1.4'

loop_
_geom_angle_atom_site_label_1
_geom_angle_atom_site_label_2
_geom_angle_atom_site_label_3
_geom_angle
_geom_angle_site_symmetry_1
_geom_angle_site_symmetry_3
_geom_angle_publ_flag
O1 P1 O3 114.34(15) . . ?
O1 P1 O2 113.20(14) . . ?
O3 P1 O2 103.11(12) . . ?
O1 P1 C6 114.96(14) . . ?
O3 P1 C6 106.30(13) . . ?
O2 P1 C6 103.69(13) . . ?
O4 P2 O6 115.53(16) . . ?
O4 P2 O5 113.13(14) . . ?
O6 P2 O5 103.17(13) . . ?
O4 P2 C22 114.64(14) . . ?
O6 P2 C22 105.12(13) . . ?
O5 P2 C22 103.91(13) . . ?
C1 O2 P1 112.53(19) . . ?
C3 O3 P1 113.6(2) . . ?
C17 O5 P2 113.2(2) . . ?
C19 O6 P2 115.4(2) . . ?
C35 O8 C36 115.3(3) . . ?
C33 O10 C34 116.5(3) . . ?
C37 O12 C38 116.1(3) . . ?
C39 O14 C40 116.1(3) . . ?
O2 C1 C2 111.6(3) . . ?
O2 C1 H1A 109.3 . . ?
C2 C1 H1A 109.3 . . ?
O2 C1 H1B 109.3 . . ?
C2 C1 H1B 109.3 . . ?
H1A C1 H1B 108.0 . . ?
C4 C2 C1 110.3(3) . . ?
C4 C2 C5 110.8(4) . . ?
C1 C2 C5 107.8(3) . . ?
C4 C2 C3 110.6(3) . . ?
C1 C2 C3 109.6(3) . . ?
C5 C2 C3 107.7(3) . . ?
O3 C3 C2 111.1(3) . . ?
O3 C3 H3A 109.4 . . ?
C2 C3 H3A 109.4 . . ?
O3 C3 H3B 109.4 . . ?
C2 C3 H3B 109.4 . . ?
H3A C3 H3B 108.0 . . ?
C2 C4 H4A 109.5 . . ?
C2 C4 H4B 109.5 . . ?
H4A C4 H4B 109.5 . . ?
C2 C4 H4C 109.5 . . ?
H4A C4 H4C 109.5 . . ?
H4B C4 H4C 109.5 . . ?
C2 C5 H5A 109.5 . . ?
C2 C5 H5B 109.5 . . ?
H5A C5 H5B 109.5 . . ?
C2 C5 H5C 109.5 . . ?
H5A C5 H5C 109.5 . . ?
H5B C5 H5C 109.5 . . ?
C16 C6 C7 105.0(2) . . ?
C16 C6 C22 120.0(2) . . ?
C7 C6 C22 87.4(2) . . ?
C16 C6 P1 115.2(2) . . ?
C7 C6 P1 112.5(2) . . ?
C22 C6 P1 112.7(2) . . ?
C23 C7 C8 125.0(3) . . ?
C23 C7 C10 120.3(2) . . ?
C8 C7 C10 89.8(2) . . ?
C23 C7 C6 91.3(2) . . ?
C8 C7 C6 125.4(2) . . ?
C10 C7 C6 106.4(2) . . ?
C7 C8 C9 90.5(2) . . ?
C7 C8 H8A 113.6 . . ?
C9 C8 H8A 113.6 . . ?
C7 C8 H8B 113.6 . . ?
C9 C8 H8B 113.6 . . ?
H8A C8 H8B 110.8 . . ?
C35 C9 C33 107.9(3) . . ?
C35 C9 C8 120.8(3) . . ?
C33 C9 C8 111.2(3) . . ?
C35 C9 C10 115.1(3) . . ?
C33 C9 C10 111.6(3) . . ?
C8 C9 C10 89.2(2) . . ?
C11 C10 C7 104.3(3) . . ?
C11 C10 C9 120.3(3) . . ?
C7 C10 C9 89.7(2) . . ?
C11 C10 H10 113.2 . . ?
C7 C10 H10 113.2 . . ?
C9 C10 H10 113.2 . . ?
C16 C11 C12 120.2(3) . . ?
C16 C11 C10 111.9(3) . . ?
C12 C11 C10 127.4(3) . . ?
C13 C12 C11 119.0(4) . . ?
C13 C12 H12 120.5 . . ?
C11 C12 H12 120.5 . . ?
C12 C13 C14 120.9(4) . . ?
C12 C13 H13 119.5 . . ?
C14 C13 H13 119.5 . . ?
C15 C14 C13 120.4(4) . . ?
C15 C14 H14 119.8 . . ?
C13 C14 H14 119.8 . . ?
C16 C15 C14 119.0(4) . . ?
C16 C15 H15 120.5 . . ?
C14 C15 H15 120.5 . . ?
C15 C16 C11 120.4(3) . . ?
C15 C16 C6 128.8(3) . . ?
C11 C16 C6 110.7(3) . . ?
O5 C17 C18 111.8(3) . . ?
O5 C17 H17A 109.3 . . ?
C18 C17 H17A 109.3 . . ?
O5 C17 H17B 109.3 . . ?
C18 C17 H17B 109.3 . . ?
H17A C17 H17B 107.9 . . ?
C21 C18 C19 111.0(4) . . ?
C21 C18 C17 110.7(4) . . ?
C19 C18 C17 109.9(3) . . ?
C21 C18 C20 109.5(4) . . ?
C19 C18 C20 108.0(3) . . ?
C17 C18 C20 107.7(4) . . ?
O6 C19 C18 111.7(3) . . ?
O6 C19 H19A 109.3 . . ?
C18 C19 H19A 109.3 . . ?
O6 C19 H19B 109.3 . . ?
C18 C19 H19B 109.3 . . ?
H19A C19 H19B 107.9 . . ?
C18 C20 H20A 109.5 . . ?
C18 C20 H20B 109.5 . . ?
H20A C20 H20B 109.5 . . ?
C18 C20 H20C 109.5 . . ?
H20A C20 H20C 109.5 . . ?
H20B C20 H20C 109.5 . . ?
C18 C21 H21A 109.5 . . ?
C18 C21 H21B 109.5 . . ?
H21A C21 H21B 109.5 . . ?
C18 C21 H21C 109.5 . . ?
H21A C21 H21C 109.5 . . ?
H21B C21 H21C 109.5 . . ?
C32 C22 C23 105.0(3) . . ?
C32 C22 C6 119.4(2) . . ?
C23 C22 C6 88.0(2) . . ?
C32 C22 P2 114.1(2) . . ?
C23 C22 P2 114.6(2) . . ?
C6 C22 P2 112.7(2) . . ?
C7 C23 C22 91.0(2) . . ?
C7 C23 C24 125.4(3) . . ?
C22 C23 C24 123.4(2) . . ?
C7 C23 C26 121.5(2) . . ?
C22 C23 C26 107.0(2) . . ?
C24 C23 C26 90.0(2) . . ?
C23 C24 C25 90.4(2) . . ?
C23 C24 H24A 113.6 . . ?
C25 C24 H24A 113.6 . . ?
C23 C24 H24B 113.6 . . ?
C25 C24 H24B 113.6 . . ?
H24A C24 H24B 110.8 . . ?
C37 C25 C39 109.4(3) . . ?
C37 C25 C24 109.8(3) . . ?
C39 C25 C24 119.6(3) . . ?
C37 C25 C26 111.7(3) . . ?
C39 C25 C26 115.9(3) . . ?
C24 C25 C26 89.0(2) . . ?
C27 C26 C23 104.4(3) . . ?
C27 C26 C25 119.1(3) . . ?
C23 C26 C25 89.8(2) . . ?
C27 C26 H26 113.5 . . ?
C23 C26 H26 113.5 . . ?
C25 C26 H26 113.5 . . ?
C28 C27 C32 118.6(3) . . ?
C28 C27 C26 128.8(3) . . ?
C32 C27 C26 112.2(3) . . ?
C29 C28 C27 119.7(4) . . ?
C29 C28 H28 120.2 . . ?
C27 C28 H28 120.2 . . ?
C28 C29 C30 121.4(4) . . ?
C28 C29 H29 119.3 . . ?
C30 C29 H29 119.3 . . ?
C29 C30 C31 119.8(4) . . ?
C29 C30 H30 120.1 . . ?
C31 C30 H30 120.1 . . ?
C32 C31 C30 119.3(3) . . ?
C32 C31 H31 120.4 . . ?
C30 C31 H31 120.4 . . ?
C31 C32 C27 121.2(3) . . ?
C31 C32 C22 128.9(3) . . ?
C27 C32 C22 109.9(3) . . ?
O9 C33 O10 124.1(4) . . ?
O9 C33 C9 125.6(4) . . ?
O10 C33 C9 110.3(3) . . ?
O10 C34 H34A 109.5 . . ?
O10 C34 H34B 109.5 . . ?
H34A C34 H34B 109.5 . . ?
O10 C34 H34C 109.5 . . ?
H34A C34 H34C 109.5 . . ?
H34B C34 H34C 109.5 . . ?
O7 C35 O8 123.8(3) . . ?
O7 C35 C9 122.6(3) . . ?
O8 C35 C9 113.6(3) . . ?
O8 C36 H36A 109.5 . . ?
O8 C36 H36B 109.5 . . ?
H36A C36 H36B 109.5 . . ?
O8 C36 H36C 109.5 . . ?
H36A C36 H36C 109.5 . . ?
H36B C36 H36C 109.5 . . ?
O11 C37 O12 123.6(4) . . ?
O11 C37 C25 125.1(3) . . ?
O12 C37 C25 111.3(3) . . ?
O12 C38 H38A 109.5 . . ?
O12 C38 H38B 109.5 . . ?
H38A C38 H38B 109.5 . . ?
O12 C38 H38C 109.5 . . ?
H38A C38 H38C 109.5 . . ?
H38B C38 H38C 109.5 . . ?
O13 C39 O14 124.0(3) . . ?
O13 C39 C25 123.1(3) . . ?
O14 C39 C25 113.0(3) . . ?
O14 C40 H40A 109.5 . . ?
O14 C40 H40B 109.5 . . ?
H40A C40 H40B 109.5 . . ?
O14 C40 H40C 109.5 . . ?
H40A C40 H40C 109.5 . . ?
H40B C40 H40C 109.5 . . ?
Cl1 C43 Cl2 111.9(12) . . ?
Cl1 C43 H43A 109.2 . . ?
Cl2 C43 H43A 109.2 . . ?
Cl1 C43 H43B 109.2 . . ?
Cl2 C43 H43B 109.2 . . ?
H43A C43 H43B 107.9 . . ?

loop_
_geom_bond_atom_site_label_1
_geom_bond_atom_site_label_2
_geom_bond_distance
_geom_bond_site_symmetry_2
_geom_bond_publ_flag
P1 O1 1.464(3) . ?
P1 O3 1.581(2) . ?
P1 O2 1.594(2) . ?
P1 C6 1.812(3) . ?
P2 O4 1.459(3) . ?
P2 O6 1.581(3) . ?
P2 O5 1.586(2) . ?
P2 C22 1.820(3) . ?
O2 C1 1.468(4) . ?
O3 C3 1.468(4) . ?
O5 C17 1.464(4) . ?
O6 C19 1.476(4) . ?
O7 C35 1.197(4) . ?
O8 C35 1.306(4) . ?
O8 C36 1.468(4) . ?
O9 C33 1.197(4) . ?
O10 C33 1.332(5) . ?
O10 C34 1.442(5) . ?
O11 C37 1.197(4) . ?
O12 C37 1.322(4) . ?
O12 C38 1.464(5) . ?
O13 C39 1.194(4) . ?
O14 C39 1.323(4) . ?
O14 C40 1.458(4) . ?
C1 C2 1.531(5) . ?
C1 H1A 0.9700 . ?
C1 H1B 0.9700 . ?
C2 C4 1.522(6) . ?
C2 C5 1.531(5) . ?
C2 C3 1.536(5) . ?
C3 H3A 0.9700 . ?
C3 H3B 0.9700 . ?
C4 H4A 0.9600 . ?
C4 H4B 0.9600 . ?
C4 H4C 0.9600 . ?
C5 H5A 0.9600 . ?
C5 H5B 0.9600 . ?
C5 H5C 0.9600 . ?
C6 C16 1.512(4) . ?
C6 C7 1.559(4) . ?
C6 C22 1.625(4) . ?
C7 C23 1.530(4) . ?
C7 C8 1.553(4) . ?
C7 C10 1.557(4) . ?
C8 C9 1.554(4) . ?
C8 H8A 0.9700 . ?
C8 H8B 0.9700 . ?
C9 C35 1.520(5) . ?
C9 C33 1.524(5) . ?
C9 C10 1.573(5) . ?
C10 C11 1.507(5) . ?
C10 H10 0.9800 . ?
C11 C16 1.394(5) . ?
C11 C12 1.398(5) . ?
C12 C13 1.367(6) . ?
C12 H12 0.9300 . ?
C13 C14 1.394(6) . ?
C13 H13 0.9300 . ?
C14 C15 1.385(5) . ?
C14 H14 0.9300 . ?
C15 C16 1.382(5) . ?
C15 H15 0.9300 . ?
C17 C18 1.529(6) . ?
C17 H17A 0.9700 . ?
C17 H17B 0.9700 . ?
C18 C21 1.503(6) . ?
C18 C19 1.514(5) . ?
C18 C20 1.547(5) . ?
C19 H19A 0.9700 . ?
C19 H19B 0.9700 . ?
C20 H20A 0.9600 . ?
C20 H20B 0.9600 . ?
C20 H20C 0.9600 . ?
C21 H21A 0.9600 . ?
C21 H21B 0.9600 . ?
C21 H21C 0.9600 . ?
C22 C32 1.531(4) . ?
C22 C23 1.553(5) . ?
C23 C24 1.556(4) . ?
C23 C26 1.559(4) . ?
C24 C25 1.565(5) . ?
C24 H24A 0.9700 . ?
C24 H24B 0.9700 . ?
C25 C37 1.515(5) . ?
C25 C39 1.518(5) . ?
C25 C26 1.578(4) . ?
C26 C27 1.501(5) . ?
C26 H26 0.9800 . ?
C27 C28 1.390(5) . ?
C27 C32 1.407(5) . ?
C28 C29 1.375(5) . ?
C28 H28 0.9300 . ?
C29 C30 1.378(6) . ?
C29 H29 0.9300 . ?
C30 C31 1.386(5) . ?
C30 H30 0.9300 . ?
C31 C32 1.375(5) . ?
C31 H31 0.9300 . ?
C34 H34A 0.9600 . ?
C34 H34B 0.9600 . ?
C34 H34C 0.9600 . ?
C36 H36A 0.9600 . ?
C36 H36B 0.9600 . ?
C36 H36C 0.9600 . ?
C38 H38A 0.9600 . ?
C38 H38B 0.9600 . ?
C38 H38C 0.9600 . ?
C40 H40A 0.9600 . ?
C40 H40B 0.9600 . ?
C40 H40C 0.9600 . ?
Cl1 C43 1.260(9) . ?
Cl2 C43 1.976(17) . ?
C43 H43A 0.9700 . ?
C43 H43B 0.9700 . ?

loop_
_cod_related_entry_id
_cod_related_entry_database
_cod_related_entry_code
1 ChemSpider 30653285
